data_7117170
loop_
_publ_author_name
'Cristina Mottillo'
'Tomislav Friscic'

_publ_section_title
;
 Supramolecular imidazolium frameworks: direct analogues of metal azolate
 frameworks with charge-inverted node-and-linker structure
;
_journal_name_full Chem.Commun.
_journal_page_first 8924
_journal_paper_doi 10.1039/C5cc01645B
_journal_volume 51
_journal_year 2015
_chemical_formula_sum 'C28 H30 N4 O6 S'
_chemical_formula_weight 550.62
_chemical_name_common '2-phenylbenzimidazolium Sulfate Methanol Solvate'
_space_group_crystal_system orthorhombic
_space_group_IT_number 60
_space_group_name_Hall '-P 2n 2ab'
_space_group_name_H-M_alt 'P b c n'
_symmetry_space_group_name_Hall '-P 2n 2ab'
_symmetry_space_group_name_H-M 'P b c n'
_atom_sites_solution_hydrogens geom
_audit_creation_method SHELXL-2014/7
_audit_update_record
;
2015-02-24 deposited with the CCDC.
2015-03-09 downloaded from the CCDC.
;
_cell_angle_alpha 90
_cell_angle_beta 90
_cell_angle_gamma 90
_cell_formula_units_Z 4
_cell_length_a 16.933(4)
_cell_length_b 8.0337(18)
_cell_length_c 19.688(4)
_cell_measurement_reflns_used 1635
_cell_measurement_temperature 100(2)
_cell_measurement_theta_max 19.39
_cell_measurement_theta_min 2.40
_cell_volume 2678.3(10)
_computing_cell_refinement 'Bruker SAINT'
_computing_data_collection 'Bruker APEX2'
_computing_data_reduction 'Bruker SAINT'
_computing_molecular_graphics 'BRUKER SHELXTL'
_computing_publication_material 'BRUKER SHELXTL'
_computing_structure_refinement 'SHELXL-2014/7 (Sheldrick, 2014)'
_computing_structure_solution 'SHELXS-97 (Sheldrick 2008)'
_diffrn_ambient_temperature 100(2)
_diffrn_measured_fraction_theta_full 0.998
_diffrn_measured_fraction_theta_max 0.994
_diffrn_measurement_device_type 'Bruker APEX-II CCD'
_diffrn_measurement_method '\f and \w scans'
_diffrn_radiation_type MoK\a
_diffrn_radiation_wavelength 0.71073
_diffrn_reflns_av_R_equivalents 0.1050
_diffrn_reflns_av_unetI/netI 0.0614
_diffrn_reflns_laue_measured_fraction_full 0.998
_diffrn_reflns_laue_measured_fraction_max 0.994
_diffrn_reflns_limit_h_max 20
_diffrn_reflns_limit_h_min -20
_diffrn_reflns_limit_k_max 9
_diffrn_reflns_limit_k_min -9
_diffrn_reflns_limit_l_max 23
_diffrn_reflns_limit_l_min -23
_diffrn_reflns_number 24911
_diffrn_reflns_point_group_measured_fraction_full 0.998
_diffrn_reflns_point_group_measured_fraction_max 0.994
_diffrn_reflns_theta_full 25.242
_diffrn_reflns_theta_max 25.342
_diffrn_reflns_theta_min 2.069
_exptl_absorpt_coefficient_mu 0.171
_exptl_absorpt_correction_T_max 0.7452
_exptl_absorpt_correction_T_min 0.6412
_exptl_absorpt_correction_type multi-scan
_exptl_absorpt_process_details 'Blessing (1995)'
_exptl_crystal_colour Colourless
_exptl_crystal_density_diffrn 1.366
_exptl_crystal_description Plates
_exptl_crystal_F_000 1160
_exptl_crystal_size_max 0.300
_exptl_crystal_size_mid 0.200
_exptl_crystal_size_min 0.200
_refine_diff_density_max 0.311
_refine_diff_density_min -0.558
_refine_diff_density_rms 0.062
_refine_ls_extinction_coef .
_refine_ls_extinction_method none
_refine_ls_goodness_of_fit_ref 1.045
_refine_ls_hydrogen_treatment constr
_refine_ls_matrix_type full
_refine_ls_number_parameters 242
_refine_ls_number_reflns 2444
_refine_ls_number_restraints 130
_refine_ls_restrained_S_all 1.050
_refine_ls_R_factor_all 0.1148
_refine_ls_R_factor_gt 0.0650
_refine_ls_shift/su_max 0.000
_refine_ls_shift/su_mean 0.000
_refine_ls_structure_factor_coef Fsqd
_refine_ls_weighting_details 'w=1/[\s^2^(Fo^2^)+(0.0772P)^2^+3.3383P] where P=(Fo^2^+2Fc^2^)/3'
_refine_ls_weighting_scheme calc
_refine_ls_wR_factor_gt 0.1590
_refine_ls_wR_factor_ref 0.1915
_reflns_Friedel_coverage 0.000
_reflns_friedel_fraction_full .
_reflns_friedel_fraction_max .
_reflns_number_gt 1499
_reflns_number_total 2444
_reflns_threshold_expression 'I > 2\s(I)'
_cod_data_source_file c5cc01645b2.cif
_cod_data_source_block (H2PhBim)2SO4_MeOH
_cod_original_cell_volume 2678.2(10)
_cod_database_code 7117170
_shelx_shelxl_version_number 2014/7
_shelx_space_group_comment
;
The symmetry employed for this shelxl refinement is uniquely defined
by the following loop, which should always be used as a source of
symmetry information in preference to the above space-group names.
They are only intended as comments.
;
_shelx_estimated_absorpt_t_min 0.950
_shelx_estimated_absorpt_t_max 0.967

loop_
_space_group_symop_operation_xyz
'x, y, z'
'-x+1/2, -y+1/2, z+1/2'
'-x, y, -z+1/2'
'x+1/2, -y+1/2, -z'
'-x, -y, -z'
'x-1/2, y-1/2, -z-1/2'
'x, -y, z-1/2'
'-x-1/2, y-1/2, z'

loop_
_atom_site_label
_atom_site_type_symbol
_atom_site_fract_x
_atom_site_fract_y
_atom_site_fract_z
_atom_site_U_iso_or_equiv
_atom_site_adp_type
_atom_site_occupancy
_atom_site_site_symmetry_order
_atom_site_calc_flag
_atom_site_refinement_flags_posn
_atom_site_refinement_flags_adp
_atom_site_refinement_flags_occupancy
_atom_site_disorder_assembly
_atom_site_disorder_group
S1 S 0.5000 0.84844(16) 0.7500 0.0296(4) Uani 1 2 d S T P . .
O1 O 0.44925(14) 0.7422(3) 0.70737(12) 0.0468(8) Uani 1 1 d . . . . .
O2 O 0.45160(13) 0.9512(3) 0.79496(12) 0.0410(7) Uani 1 1 d . . . . .
O3 O 0.45844(19) 0.7713(6) 0.56516(15) 0.0925(14) Uani 1 1 d . . . . .
H3B H 0.4586 0.7662 0.6078 0.139 Uiso 1 1 calc R U . . .
N1 N 0.2985(3) 0.6697(6) 0.7221(2) 0.0255(9) Uani 0.58 1 d D U P A 1
H1 H 0.3503 0.6757 0.7234 0.031 Uiso 0.58 1 calc R U P A 1
N2 N 0.1773(3) 0.6012(5) 0.7490(2) 0.0236(8) Uani 0.58 1 d D U P A 1
H2 H 0.1365 0.5554 0.7694 0.028 Uiso 0.58 1 calc R U P A 1
C1 C 0.2513(3) 0.7453(6) 0.6752(3) 0.0251(14) Uani 0.58 1 d DG U P A 1
C2 C 0.1746(4) 0.7034(5) 0.69364(19) 0.0267(15) Uani 0.58 1 d DG . P A 1
C3 C 0.1112(2) 0.7633(7) 0.6561(3) 0.0292(16) Uani 0.58 1 d DG . P A 1
H3 H 0.0587 0.7347 0.6687 0.035 Uiso 0.58 1 calc R U P A 1
C4 C 0.1244(3) 0.8651(8) 0.6002(3) 0.034(2) Uani 0.58 1 d DG U P A 1
H4 H 0.0810 0.9061 0.5745 0.041 Uiso 0.58 1 calc R U P A 1
C5 C 0.2011(4) 0.9070(7) 0.5818(2) 0.031(2) Uani 0.58 1 d DG U P A 1
H5 H 0.2102 0.9766 0.5435 0.037 Uiso 0.58 1 calc R U P A 1
C6 C 0.2646(2) 0.8471(7) 0.6193(3) 0.0254(16) Uani 0.58 1 d DG U P A 1
H6 H 0.3170 0.8757 0.6067 0.030 Uiso 0.58 1 calc R U P A 1
C7 C 0.2526(6) 0.5835(13) 0.7665(4) 0.0166(19) Uani 0.58 1 d D U P A 1
C8 C 0.2812(4) 0.4887(6) 0.8245(2) 0.0169(14) Uani 0.58 1 d DG U P A 1
C9 C 0.2283(2) 0.4110(7) 0.8682(3) 0.0239(18) Uani 0.58 1 d DG . P A 1
H9 H 0.1732 0.4172 0.8597 0.029 Uiso 0.58 1 calc R U P A 1
C10 C 0.2561(4) 0.3244(7) 0.9245(2) 0.029(2) Uani 0.58 1 d DG . P A 1
H10 H 0.2200 0.2714 0.9543 0.034 Uiso 0.58 1 calc R U P A 1
C11 C 0.3368(4) 0.3154(10) 0.9370(3) 0.036(2) Uani 0.58 1 d DG U P A 1
H11 H 0.3558 0.2561 0.9754 0.043 Uiso 0.58 1 calc R U P A 1
C12 C 0.3897(2) 0.3930(11) 0.8932(4) 0.040(2) Uani 0.58 1 d DG U P A 1
H12 H 0.4448 0.3868 0.9018 0.048 Uiso 0.58 1 calc R U P A 1
C13 C 0.3619(3) 0.4796(8) 0.8370(3) 0.038(2) Uani 0.58 1 d DG U P A 1
H13 H 0.3980 0.5327 0.8071 0.046 Uiso 0.58 1 calc R U P A 1
N1A N 0.2041(4) 0.5291(8) 0.7914(3) 0.0255(9) Uani 0.42 1 d D . P B 2
H1A H 0.1524 0.5171 0.7909 0.031 Uiso 0.42 1 calc R U P B 2
N2A N 0.3200(4) 0.6117(8) 0.7602(3) 0.0236(8) Uani 0.42 1 d D . P B 2
H2A H 0.3584 0.6611 0.7379 0.028 Uiso 0.42 1 calc R U P B 2
C1A C 0.2532(4) 0.4596(10) 0.8382(4) 0.0251(14) Uani 0.42 1 d DG . P B 2
C2A C 0.3280(6) 0.5106(7) 0.8178(3) 0.0267(15) Uani 0.42 1 d DG . P B 2
C3A C 0.3940(4) 0.4634(11) 0.8551(5) 0.045(3) Uani 0.42 1 d DG . P B 2
H3A H 0.4451 0.4983 0.8412 0.054 Uiso 0.42 1 calc R U P B 2
C4A C 0.3852(5) 0.3650(14) 0.9127(5) 0.054(4) Uani 0.42 1 d DG . P B 2
H4A H 0.4303 0.3327 0.9381 0.065 Uiso 0.42 1 calc R U P B 2
C5A C 0.3104(7) 0.3139(13) 0.9330(4) 0.046(3) Uani 0.42 1 d DG . P B 2
H5A H 0.3044 0.2467 0.9724 0.056 Uiso 0.42 1 calc R U P B 2
C6A C 0.2444(4) 0.3612(11) 0.8958(5) 0.037(4) Uani 0.42 1 d DG . P B 2
H6A H 0.1933 0.3263 0.9097 0.045 Uiso 0.42 1 calc R U P B 2
C7A C 0.2452(11) 0.6186(18) 0.7460(6) 0.038(4) Uani 0.42 1 d D . P B 2
C8A C 0.2129(7) 0.7120(9) 0.6900(3) 0.038(3) Uani 0.42 1 d DG . P B 2
C9A C 0.2604(3) 0.7956(12) 0.6436(5) 0.037(3) Uani 0.42 1 d DG U P B 2
H9A H 0.3162 0.7865 0.6465 0.044 Uiso 0.42 1 calc R U P B 2
C10A C 0.2262(6) 0.8924(10) 0.5930(4) 0.023(2) Uani 0.42 1 d DG U P B 2
H10A H 0.2587 0.9496 0.5613 0.028 Uiso 0.42 1 calc R U P B 2
C11A C 0.1445(6) 0.9057(12) 0.5888(4) 0.063(5) Uani 0.42 1 d DG . P B 2
H11A H 0.1212 0.9719 0.5542 0.076 Uiso 0.42 1 calc R U P B 2
C12A C 0.0970(3) 0.8221(14) 0.6352(6) 0.066(5) Uani 0.42 1 d DG U P B 2
H12A H 0.0412 0.8311 0.6323 0.079 Uiso 0.42 1 calc R U P B 2
C13A C 0.1312(6) 0.7252(11) 0.6858(4) 0.054(4) Uani 0.42 1 d DG U P B 2
H13A H 0.0987 0.6681 0.7175 0.065 Uiso 0.42 1 calc R U P B 2
C14 C 0.5289(3) 0.8227(8) 0.5433(2) 0.0855(17) Uani 1 1 d . . . . .
H14A H 0.5425 0.9280 0.5656 0.128 Uiso 1 1 calc R U . . .
H14B H 0.5270 0.8393 0.4940 0.128 Uiso 1 1 calc R U . . .
H14C H 0.5688 0.7387 0.5543 0.128 Uiso 1 1 calc R U . . .

loop_
_atom_site_aniso_label
_atom_site_aniso_U_11
_atom_site_aniso_U_22
_atom_site_aniso_U_33
_atom_site_aniso_U_23
_atom_site_aniso_U_13
_atom_site_aniso_U_12
S1 0.0182(6) 0.0393(7) 0.0312(6) 0.000 -0.0005(5) 0.000
O1 0.0366(14) 0.0639(19) 0.0399(14) -0.0117(14) 0.0053(12) -0.0231(14)
O2 0.0318(14) 0.0562(17) 0.0351(14) -0.0068(12) 0.0001(11) 0.0143(13)
O3 0.060(2) 0.175(4) 0.0422(18) -0.006(2) -0.0046(17) -0.036(3)
N1 0.0232(19) 0.028(2) 0.025(2) -0.0033(17) -0.0013(18) -0.0030(18)
N2 0.020(2) 0.0243(18) 0.0261(19) -0.0019(17) 0.0033(17) -0.0013(15)
C1 0.029(3) 0.021(2) 0.025(3) -0.004(2) 0.006(2) -0.005(2)
C2 0.027(4) 0.026(3) 0.028(3) -0.003(2) 0.002(3) 0.010(3)
C3 0.026(3) 0.027(3) 0.035(4) 0.012(3) 0.004(3) 0.006(3)
C4 0.031(3) 0.031(3) 0.039(4) 0.009(3) -0.003(3) 0.001(3)
C5 0.033(4) 0.034(3) 0.027(3) -0.002(3) -0.012(3) 0.003(3)
C6 0.032(3) 0.022(3) 0.023(3) -0.001(2) 0.002(3) 0.002(2)
C7 0.014(3) 0.018(4) 0.018(4) -0.003(3) 0.006(3) -0.007(3)
C8 0.008(2) 0.020(2) 0.023(3) 0.000(2) 0.005(2) -0.005(2)
C9 0.030(4) 0.026(4) 0.015(4) 0.006(3) -0.003(3) -0.007(3)
C10 0.037(4) 0.028(4) 0.021(5) 0.001(3) -0.011(3) 0.003(3)
C11 0.034(4) 0.040(4) 0.033(4) 0.000(3) -0.004(3) -0.001(3)
C12 0.034(4) 0.051(4) 0.035(4) 0.014(3) -0.013(3) 0.003(3)
C13 0.030(4) 0.047(4) 0.037(4) 0.016(3) -0.010(3) 0.003(3)
N1A 0.0232(19) 0.028(2) 0.025(2) -0.0033(17) -0.0013(18) -0.0030(18)
N2A 0.020(2) 0.0243(18) 0.0261(19) -0.0019(17) 0.0033(17) -0.0013(15)
C1A 0.029(3) 0.021(2) 0.025(3) -0.004(2) 0.006(2) -0.005(2)
C2A 0.027(4) 0.026(3) 0.028(3) -0.003(2) 0.002(3) 0.010(3)
C3A 0.051(7) 0.047(6) 0.037(6) 0.012(5) -0.010(6) 0.011(6)
C4A 0.051(8) 0.075(9) 0.036(7) 0.032(6) -0.007(5) -0.008(7)
C5A 0.058(10) 0.037(7) 0.044(7) 0.015(5) -0.007(6) -0.012(7)
C6A 0.045(7) 0.034(7) 0.033(9) -0.010(7) 0.009(6) -0.008(6)
C7A 0.064(9) 0.023(8) 0.027(9) -0.007(6) -0.011(7) 0.004(6)
C8A 0.054(9) 0.029(6) 0.031(5) -0.005(5) 0.001(6) 0.019(6)
C9A 0.044(4) 0.031(4) 0.034(4) -0.006(4) -0.017(4) 0.014(3)
C10A 0.026(4) 0.026(4) 0.017(4) 0.004(3) -0.010(3) 0.005(3)
C11A 0.065(10) 0.069(10) 0.055(8) -0.017(7) -0.023(8) 0.006(8)
C12A 0.056(6) 0.076(6) 0.066(6) -0.002(4) -0.016(4) 0.011(4)
C13A 0.064(6) 0.046(5) 0.051(5) 0.012(4) 0.000(4) 0.000(4)
C14 0.085(4) 0.119(5) 0.052(3) -0.001(3) 0.011(3) 0.002(4)

loop_
_atom_type_symbol
_atom_type_description
_atom_type_scat_dispersion_real
_atom_type_scat_dispersion_imag
_atom_type_scat_source
C C 0.0033 0.0016 'International Tables Vol C Tables 4.2.6.8 and 6.1.1.4'
H H 0.0000 0.0000 'International Tables Vol C Tables 4.2.6.8 and 6.1.1.4'
N N 0.0061 0.0033 'International Tables Vol C Tables 4.2.6.8 and 6.1.1.4'
O O 0.0106 0.0060 'International Tables Vol C Tables 4.2.6.8 and 6.1.1.4'
S S 0.1246 0.1234 'International Tables Vol C Tables 4.2.6.8 and 6.1.1.4'

loop_
_geom_angle_atom_site_label_1
_geom_angle_atom_site_label_2
_geom_angle_atom_site_label_3
_geom_angle
_geom_angle_site_symmetry_1
_geom_angle_site_symmetry_3
O2 S1 O2 111.2(2) 3_656 .
O2 S1 O1 110.18(14) 3_656 3_656
O2 S1 O1 108.00(13) . 3_656
O2 S1 O1 108.00(13) 3_656 .
O2 S1 O1 110.18(14) . .
O1 S1 O1 109.2(2) 3_656 .
C14 O3 H3B 109.5 . .
C7 N1 C1 109.2(6) . .
C7 N1 H1 125.4 . .
C1 N1 H1 125.4 . .
C7 N2 C2 107.7(5) . .
C7 N2 H2 126.2 . .
C2 N2 H2 126.2 . .
N1 C1 C2 105.2(5) . .
N1 C1 C6 134.8(5) . .
C2 C1 C6 120.0 . .
N2 C2 C1 108.8(5) . .
N2 C2 C3 131.1(5) . .
C1 C2 C3 120.0 . .
C4 C3 C2 120.0 . .
C4 C3 H3 120.0 . .
C2 C3 H3 120.0 . .
C5 C4 C3 120.0 . .
C5 C4 H4 120.0 . .
C3 C4 H4 120.0 . .
C4 C5 C6 120.0 . .
C4 C5 H5 120.0 . .
C6 C5 H5 120.0 . .
C5 C6 C1 120.0 . .
C5 C6 H6 120.0 . .
C1 C6 H6 120.0 . .
N2 C7 N1 109.1(6) . .
N2 C7 C8 125.4(7) . .
N1 C7 C8 125.6(8) . .
C9 C8 C13 120.0 . .
C9 C8 C7 120.4(6) . .
C13 C8 C7 119.5(6) . .
C10 C9 C8 120.0 . .
C10 C9 H9 120.0 . .
C8 C9 H9 120.0 . .
C9 C10 C11 120.0 . .
C9 C10 H10 120.0 . .
C11 C10 H10 120.0 . .
C12 C11 C10 120.0 . .
C12 C11 H11 120.0 . .
C10 C11 H11 120.0 . .
C13 C12 C11 120.0 . .
C13 C12 H12 120.0 . .
C11 C12 H12 120.0 . .
C12 C13 C8 120.0 . .
C12 C13 H13 120.0 . .
C8 C13 H13 120.0 . .
C7A N1A C1A 110.7(9) . .
C7A N1A H1A 124.6 . .
C1A N1A H1A 124.6 . .
C7A N2A C2A 107.1(8) . .
C7A N2A H2A 126.5 . .
C2A N2A H2A 126.5 . .
N1A C1A C2A 103.9(9) . .
N1A C1A C6A 136.1(9) . .
C2A C1A C6A 120.0 . .
C1A C2A C3A 120.0 . .
C1A C2A N2A 108.4(8) . .
C3A C2A N2A 131.5(8) . .
C2A C3A C4A 120.0 . .
C2A C3A H3A 120.0 . .
C4A C3A H3A 120.0 . .
C5A C4A C3A 120.0 . .
C5A C4A H4A 120.0 . .
C3A C4A H4A 120.0 . .
C4A C5A C6A 120.0 . .
C4A C5A H5A 120.0 . .
C6A C5A H5A 120.0 . .
C5A C6A C1A 120.0 . .
C5A C6A H6A 120.0 . .
C1A C6A H6A 120.0 . .
N2A C7A N1A 109.9(8) . .
N2A C7A C8A 123.9(13) . .
N1A C7A C8A 126.2(14) . .
C9A C8A C13A 120.0 . .
C9A C8A C7A 122.3(11) . .
C13A C8A C7A 117.6(11) . .
C8A C9A C10A 120.0 . .
C8A C9A H9A 120.0 . .
C10A C9A H9A 120.0 . .
C9A C10A C11A 120.0 . .
C9A C10A H10A 120.0 . .
C11A C10A H10A 120.0 . .
C12A C11A C10A 120.0 . .
C12A C11A H11A 120.0 . .
C10A C11A H11A 120.0 . .
C11A C12A C13A 120.0 . .
C11A C12A H12A 120.0 . .
C13A C12A H12A 120.0 . .
C12A C13A C8A 120.0 . .
C12A C13A H13A 120.0 . .
C8A C13A H13A 120.0 . .
O3 C14 H14A 109.5 . .
O3 C14 H14B 109.5 . .
H14A C14 H14B 109.5 . .
O3 C14 H14C 109.5 . .
H14A C14 H14C 109.5 . .
H14B C14 H14C 109.5 . .

loop_
_geom_bond_atom_site_label_1
_geom_bond_atom_site_label_2
_geom_bond_distance
_geom_bond_site_symmetry_2
S1 O2 1.462(2) 3_656
S1 O2 1.462(2) .
S1 O1 1.473(2) 3_656
S1 O1 1.473(2) .
O3 C14 1.333(6) .
O3 H3B 0.8400 .
N1 C7 1.359(11) .
N1 C1 1.363(6) .
N1 H1 0.8800 .
N2 C7 1.330(12) .
N2 C2 1.365(5) .
N2 H2 0.8800 .
C1 C2 1.3900 .
C1 C6 1.3900 .
C2 C3 1.3900 .
C3 C4 1.3900 .
C3 H3 0.9500 .
C4 C5 1.3900 .
C4 H4 0.9500 .
C5 C6 1.3900 .
C5 H5 0.9500 .
C6 H6 0.9500 .
C7 C8 1.455(8) .
C8 C9 1.3900 .
C8 C13 1.3900 .
C9 C10 1.3900 .
C9 H9 0.9500 .
C10 C11 1.3900 .
C10 H10 0.9500 .
C11 C12 1.3900 .
C11 H11 0.9500 .
C12 C13 1.3900 .
C12 H12 0.9500 .
C13 H13 0.9500 .
N1A C7A 1.342(16) .
N1A C1A 1.361(8) .
N1A H1A 0.8800 .
N2A C7A 1.298(18) .
N2A C2A 1.401(7) .
N2A H2A 0.8800 .
C1A C2A 1.3900 .
C1A C6A 1.3900 .
C2A C3A 1.3900 .
C3A C4A 1.3900 .
C3A H3A 0.9500 .
C4A C5A 1.3900 .
C4A H4A 0.9500 .
C5A C6A 1.3900 .
C5A H5A 0.9500 .
C6A H6A 0.9500 .
C7A C8A 1.441(11) .
C8A C9A 1.3900 .
C8A C13A 1.3900 .
C9A C10A 1.3900 .
C9A H9A 0.9500 .
C10A C11A 1.3900 .
C10A H10A 0.9500 .
C11A C12A 1.3900 .
C11A H11A 0.9500 .
C12A C13A 1.3900 .
C12A H12A 0.9500 .
C13A H13A 0.9500 .
C14 H14A 0.9800 .
C14 H14B 0.9800 .
C14 H14C 0.9800 .
